data_4112898
loop_
_publ_author_name
'Kristina D. Kitiachvili'
'Daniel J. Mindiola'
'Gregory L. Hillhouse'

_publ_section_title
;
 Preparation of Stable Alkyl Complexes of Ni(I) and Their One-Electron
 Oxidation to Ni(II) Complex Cations
;
_journal_name_full 'Journal of the American Chemical Society'
_journal_page_first 10554
_journal_page_last 10555
_journal_paper_doi 10.1021/ja047052z
_journal_volume 126
_journal_year 2004
_chemical_formula_sum 'C60 H65 B F24 Ni P2'
_chemical_formula_weight 1373.58
_chemical_name_systematic
; 
 ? 
;
_space_group_IT_number 33
_symmetry_cell_setting orthorhombic
_symmetry_space_group_name_Hall 'P 2c -2n'
_symmetry_space_group_name_H-M 'P n a 21'
_atom_sites_solution_hydrogens geom
_atom_sites_solution_primary direct
_atom_sites_solution_secondary difmap
_audit_creation_method SHELXL-97
_cell_angle_alpha 90.00
_cell_angle_beta 90.00
_cell_angle_gamma 90.00
_cell_formula_units_Z 4
_cell_length_a 35.135(3)
_cell_length_b 12.7230(11)
_cell_length_c 13.4387(12)
_cell_measurement_temperature 373(2)
_cell_volume 6007.4(9)
_computing_structure_refinement 'SHELXL-97 (Sheldrick, 1997)'
_computing_structure_solution 'SHELXS-97 (Sheldrick, 1990)'
_diffrn_ambient_temperature 100
_diffrn_measured_fraction_theta_full 0.999
_diffrn_measured_fraction_theta_max 0.970
_diffrn_radiation_monochromator graphite
_diffrn_radiation_source 'fine-focus sealed tube'
_diffrn_radiation_type MoK\a
_diffrn_radiation_wavelength 0.71073
_diffrn_reflns_av_R_equivalents 0.0508
_diffrn_reflns_av_sigmaI/netI 0.0614
_diffrn_reflns_limit_h_max 46
_diffrn_reflns_limit_h_min -40
_diffrn_reflns_limit_k_max 16
_diffrn_reflns_limit_k_min -11
_diffrn_reflns_limit_l_max 17
_diffrn_reflns_limit_l_min -17
_diffrn_reflns_number 35954
_diffrn_reflns_theta_full 25.00
_diffrn_reflns_theta_max 28.30
_diffrn_reflns_theta_min 1.70
_exptl_absorpt_coefficient_mu 0.490
_exptl_absorpt_correction_T_max 0.9854
_exptl_absorpt_correction_T_min 0.9257
_exptl_absorpt_correction_type empirical
_exptl_absorpt_process_details empirical
_exptl_crystal_colour dark-red
_exptl_crystal_density_diffrn 1.519
_exptl_crystal_description prizm
_exptl_crystal_F_000 2816
_exptl_crystal_size_max 0.16
_exptl_crystal_size_mid 0.03
_exptl_crystal_size_min 0.03
_refine_diff_density_max 1.367
_refine_diff_density_min -0.458
_refine_diff_density_rms 0.088
_refine_ls_abs_structure_details 'Flack H D (1983), Acta Cryst. A39, 876-881'
_refine_ls_abs_structure_Flack 0.035(12)
_refine_ls_extinction_method none
_refine_ls_goodness_of_fit_ref 1.064
_refine_ls_hydrogen_treatment mixed
_refine_ls_matrix_type full
_refine_ls_number_parameters 803
_refine_ls_number_reflns 13953
_refine_ls_number_restraints 1
_refine_ls_restrained_S_all 1.064
_refine_ls_R_factor_all 0.0637
_refine_ls_R_factor_gt 0.0579
_refine_ls_shift/su_max 0.010
_refine_ls_shift/su_mean 0.000
_refine_ls_structure_factor_coef Fsqd
_refine_ls_weighting_details 'calc w=1/[\s^2^(Fo^2^)+(0.0681P)^2^+0.0000P] where P=(Fo^2^+2Fc^2^)/3'
_refine_ls_weighting_scheme calc
_refine_ls_wR_factor_gt 0.1283
_refine_ls_wR_factor_ref 0.1317
_reflns_number_gt 12570
_reflns_number_total 13953
_reflns_threshold_expression >2sigma(I)
_cod_data_source_file ja047052zsi20040719_032951.cif
_cod_data_source_block kristinm
_cod_database_code 4112898

loop_
_symmetry_equiv_pos_as_xyz
'x, y, z'
'-x, -y, z+1/2'
'x+1/2, -y+1/2, z'
'-x+1/2, y+1/2, z+1/2'

loop_
_atom_site_label
_atom_site_type_symbol
_atom_site_fract_x
_atom_site_fract_y
_atom_site_fract_z
_atom_site_U_iso_or_equiv
_atom_site_adp_type
_atom_site_occupancy
_atom_site_symmetry_multiplicity
_atom_site_calc_flag
_atom_site_refinement_flags
Ni Ni 0.126488(11) 0.19411(3) 0.93771(3) 0.01893(10) Uani 1 1 d .
P2 P 0.15208(2) 0.11382(7) 0.81351(7) 0.01859(17) Uani 1 1 d .
P1 P 0.09829(3) 0.31663(7) 0.83373(7) 0.02312(19) Uani 1 1 d .
C71 C 0.13860(11) 0.0747(3) 1.0236(3) 0.0242(7) Uani 1 1 d .
H71A H 0.1306 0.0082 0.9953 0.029 Uiso 1 1 calc R
H71B H 0.1654 0.0718 1.0409 0.029 Uiso 1 1 calc R
C752 C 0.14997(10) 0.2814(3) 1.0954(3) 0.0238(7) Uani 1 1 d .
H75A H 0.1704 0.2439 1.0693 0.029 Uiso 1 1 calc R
C751 C 0.11600(11) 0.2288(3) 1.1171(3) 0.0237(7) Uani 1 1 d .
C30 C 0.04484(11) 0.3222(3) 0.8420(3) 0.0329(9) Uani 1 1 d .
C60 C 0.13108(10) -0.0172(3) 0.7733(3) 0.0267(8) Uani 1 1 d .
C43 C 0.11466(13) 0.4994(4) 0.7164(3) 0.0396(10) Uani 1 1 d .
H43A H 0.1253 0.5689 0.7149 0.059 Uiso 1 1 calc R
H43B H 0.0882 0.5026 0.6987 0.059 Uiso 1 1 calc R
H43C H 0.1280 0.4554 0.6699 0.059 Uiso 1 1 calc R
C50 C 0.20592(10) 0.1062(3) 0.8175(3) 0.0290(8) Uani 1 1 d .
C63 C 0.08928(11) -0.0183(3) 0.8058(3) 0.0347(9) Uani 1 1 d .
H63A H 0.0778 -0.0838 0.7868 0.052 Uiso 1 1 calc R
H63B H 0.0760 0.0386 0.7742 0.052 Uiso 1 1 calc R
H63C H 0.0878 -0.0103 0.8767 0.052 Uiso 1 1 calc R
C753 C 0.15370(11) 0.3894(3) 1.1122(3) 0.0302(8) Uani 1 1 d .
H75B H 0.1764 0.4232 1.0969 0.036 Uiso 1 1 calc R
C72 C 0.11375(10) 0.1087(3) 1.1107(3) 0.0233(7) Uani 1 1 d .
C53 C 0.22200(11) 0.0598(3) 0.7220(3) 0.0291(8) Uani 1 1 d .
H53A H 0.2492 0.0565 0.7266 0.044 Uiso 1 1 calc R
H53B H 0.2149 0.1033 0.6667 0.044 Uiso 1 1 calc R
H53C H 0.2120 -0.0097 0.7126 0.044 Uiso 1 1 calc R
C2 C 0.14497(12) 0.2036(3) 0.7070(3) 0.0325(9) Uani 1 1 d .
H2A H 0.1646 0.2572 0.7077 0.039 Uiso 1 1 calc R
H2B H 0.1474 0.1644 0.6454 0.039 Uiso 1 1 calc R
C62 C 0.13250(13) -0.0309(4) 0.6605(3) 0.0436(11) Uani 1 1 d .
H62A H 0.1217 -0.0976 0.6428 0.065 Uiso 1 1 calc R
H62B H 0.1585 -0.0280 0.6384 0.065 Uiso 1 1 calc R
H62C H 0.1182 0.0244 0.6292 0.065 Uiso 1 1 calc R
C74 C 0.07283(11) 0.0695(3) 1.0956(3) 0.0335(9) Uani 1 1 d .
H74A H 0.0627 0.0988 1.0354 0.050 Uiso 1 1 calc R
H74B H 0.0574 0.0909 1.1510 0.050 Uiso 1 1 calc R
H74C H 0.0728 -0.0058 1.0909 0.050 Uiso 1 1 calc R
C40 C 0.11870(11) 0.4533(3) 0.8225(3) 0.0306(8) Uani 1 1 d .
C52 C 0.22181(12) 0.2166(3) 0.8332(4) 0.0448(11) Uani 1 1 d .
H52A H 0.2491 0.2136 0.8358 0.067 Uiso 1 1 calc R
H52B H 0.2122 0.2447 0.8946 0.067 Uiso 1 1 calc R
H52C H 0.2141 0.2610 0.7791 0.067 Uiso 1 1 calc R
C754 C 0.12374(12) 0.4457(3) 1.1513(3) 0.0322(9) Uani 1 1 d .
H75C H 0.1264 0.5171 1.1644 0.039 Uiso 1 1 calc R
C33 C 0.02820(13) 0.2130(3) 0.8255(4) 0.0461(11) Uani 1 1 d .
H33A H 0.0009 0.2164 0.8295 0.069 Uiso 1 1 calc R
H33B H 0.0376 0.1660 0.8757 0.069 Uiso 1 1 calc R
H33C H 0.0355 0.1877 0.7610 0.069 Uiso 1 1 calc R
C73 C 0.12965(12) 0.0611(3) 1.2083(3) 0.0324(9) Uani 1 1 d .
H73A H 0.1554 0.0845 1.2180 0.049 Uiso 1 1 calc R
H73B H 0.1292 -0.0142 1.2041 0.049 Uiso 1 1 calc R
H73C H 0.1143 0.0836 1.2634 0.049 Uiso 1 1 calc R
C61 C 0.15086(12) -0.1107(3) 0.8209(4) 0.0387(10) Uani 1 1 d .
H61A H 0.1391 -0.1746 0.7985 0.058 Uiso 1 1 calc R
H61B H 0.1487 -0.1059 0.8920 0.058 Uiso 1 1 calc R
H61C H 0.1772 -0.1108 0.8023 0.058 Uiso 1 1 calc R
C51 C 0.22098(12) 0.0408(4) 0.9059(4) 0.0446(11) Uani 1 1 d .
H51A H 0.2483 0.0397 0.9042 0.067 Uiso 1 1 calc R
H51B H 0.2114 -0.0297 0.9011 0.067 Uiso 1 1 calc R
H51C H 0.2126 0.0718 0.9671 0.067 Uiso 1 1 calc R
C41 C 0.10045(13) 0.5269(3) 0.8982(3) 0.0370(10) Uani 1 1 d .
H41A H 0.1112 0.5959 0.8914 0.056 Uiso 1 1 calc R
H41B H 0.1051 0.5011 0.9641 0.056 Uiso 1 1 calc R
H41C H 0.0735 0.5302 0.8866 0.056 Uiso 1 1 calc R
C32 C 0.02643(11) 0.3978(3) 0.7667(3) 0.0338(9) Uani 1 1 d .
H32A H -0.0007 0.3970 0.7751 0.051 Uiso 1 1 calc R
H32B H 0.0327 0.3759 0.7003 0.051 Uiso 1 1 calc R
H32C H 0.0358 0.4677 0.7777 0.051 Uiso 1 1 calc R
C1 C 0.10664(13) 0.2550(3) 0.7107(3) 0.0346(9) Uani 1 1 d .
H1A H 0.0871 0.2029 0.6981 0.041 Uiso 1 1 calc R
H1B H 0.1050 0.3082 0.6591 0.041 Uiso 1 1 calc R
C31 C 0.03250(12) 0.3524(4) 0.9470(4) 0.0410(10) Uani 1 1 d .
H31A H 0.0052 0.3556 0.9500 0.062 Uiso 1 1 calc R
H31B H 0.0429 0.4198 0.9637 0.062 Uiso 1 1 calc R
H31C H 0.0416 0.3007 0.9933 0.062 Uiso 1 1 calc R
C756 C 0.08566(11) 0.2892(3) 1.1550(3) 0.0267(8) Uani 1 1 d .
H75D H 0.0626 0.2569 1.1693 0.032 Uiso 1 1 calc R
C755 C 0.08989(12) 0.3953(3) 1.1709(3) 0.0330(9) Uani 1 1 d .
H75E H 0.0694 0.4338 1.1954 0.040 Uiso 1 1 calc R
F21 F 0.96926(6) 0.2055(2) 0.62126(18) 0.0397(6) Uani 1 1 d .
F18 F 0.98919(6) 0.34486(17) 1.17239(17) 0.0326(5) Uani 1 1 d .
F17 F 0.99199(7) 0.19061(18) 1.23820(18) 0.0352(5) Uani 1 1 d .
F24 F 0.77257(7) 0.2838(2) 0.6135(2) 0.0520(8) Uani 1 1 d .
F16 F 0.94238(7) 0.28662(19) 1.25867(17) 0.0337(5) Uani 1 1 d .
F12 F 0.79134(7) -0.05661(16) 0.9667(2) 0.0399(6) Uani 1 1 d .
B B 0.87233(10) 0.2990(3) 0.9071(3) 0.0158(7) Uani 1 1 d .
F23 F 0.79127(8) 0.1297(2) 0.5791(3) 0.0602(9) Uani 1 1 d .
C92 C 0.81683(8) 0.1621(2) 0.9396(3) 0.0192(6) Uani 1 1 d .
H92A H 0.8275 0.1213 0.8894 0.023 Uiso 1 1 calc R
C96 C 0.81716(9) 0.3132(3) 1.0428(3) 0.0192(7) Uani 1 1 d .
H96A H 0.8281 0.3762 1.0632 0.023 Uiso 1 1 calc R
C116 C 0.83797(9) 0.2639(3) 0.7313(3) 0.0182(7) Uani 1 1 d .
H11A H 0.8147 0.2657 0.7644 0.022 Uiso 1 1 calc R
F22 F 0.80317(8) 0.2557(3) 0.47992(19) 0.0566(8) Uani 1 1 d .
F11 F 0.73570(6) -0.00118(18) 1.0033(2) 0.0382(6) Uani 1 1 d .
C86 C 0.91309(9) 0.4756(2) 0.9257(3) 0.0190(6) Uani 1 1 d .
H86A H 0.9348 0.4339 0.9299 0.023 Uiso 1 1 calc R
F9 F 0.78155(10) 0.3107(3) 1.2636(2) 0.0642(9) Uani 1 1 d .
C118 C 0.80134(11) 0.2303(3) 0.5753(3) 0.0304(8) Uani 1 1 d .
C101 C 0.90704(8) 0.2351(2) 0.9610(2) 0.0156(6) Uani 1 1 d .
C91 C 0.83378(8) 0.2581(2) 0.9630(2) 0.0155(6) Uani 1 1 d .
C114 C 0.87204(9) 0.2476(3) 0.5769(3) 0.0231(7) Uani 1 1 d .
H11B H 0.8722 0.2374 0.5084 0.028 Uiso 1 1 calc R
C111 C 0.87129(9) 0.2754(2) 0.7874(3) 0.0173(6) Uani 1 1 d .
C115 C 0.83793(10) 0.2498(3) 0.6291(3) 0.0221(7) Uani 1 1 d .
C117 C 0.94291(11) 0.2629(3) 0.5754(3) 0.0322(9) Uani 1 1 d .
F20 F 0.94075(7) 0.2290(3) 0.48223(19) 0.0525(7) Uani 1 1 d .
C104 C 0.96425(10) 0.1172(3) 1.0622(3) 0.0241(7) Uani 1 1 d .
H10A H 0.9831 0.0791 1.0945 0.029 Uiso 1 1 calc R
F8 F 0.73106(7) 0.3344(3) 1.1805(2) 0.0592(9) Uani 1 1 d .
F10 F 0.75848(8) 0.0261(2) 0.85763(19) 0.0473(7) Uani 1 1 d .
C82 C 0.84669(10) 0.4949(3) 0.9042(3) 0.0218(7) Uani 1 1 d .
H82A H 0.8226 0.4663 0.8943 0.026 Uiso 1 1 calc R
C113 C 0.90563(10) 0.2607(3) 0.6287(3) 0.0239(7) Uani 1 1 d .
C84 C 0.88581(10) 0.6495(3) 0.9199(3) 0.0284(8) Uani 1 1 d .
H84A H 0.8885 0.7222 0.9223 0.034 Uiso 1 1 calc R
F19 F 0.95677(7) 0.3612(2) 0.5719(2) 0.0500(7) Uani 1 1 d .
C112 C 0.90499(9) 0.2734(3) 0.7310(3) 0.0193(7) Uani 1 1 d .
H11C H 0.9281 0.2810 0.7641 0.023 Uiso 1 1 calc R
C102 C 0.91994(9) 0.1376(2) 0.9266(3) 0.0210(7) Uani 1 1 d .
H10B H 0.9095 0.1102 0.8686 0.025 Uiso 1 1 calc R
C98 C 0.76846(10) 0.3401(3) 1.1761(3) 0.0262(8) Uani 1 1 d .
C106 C 0.92336(9) 0.2694(3) 1.0503(3) 0.0167(6) Uani 1 1 d .
H10C H 0.9150 0.3322 1.0781 0.020 Uiso 1 1 calc R
C81 C 0.87741(9) 0.4272(3) 0.9160(2) 0.0175(7) Uani 1 1 d .
F2 F 0.82364(8) 0.76680(19) 0.8618(3) 0.0600(9) Uani 1 1 d .
C83 C 0.85050(10) 0.6036(3) 0.9068(3) 0.0258(8) Uani 1 1 d .
C94 C 0.76822(9) 0.1816(3) 1.0647(3) 0.0224(7) Uani 1 1 d .
H94A H 0.7466 0.1571 1.0971 0.027 Uiso 1 1 calc R
C105 C 0.95172(9) 0.2128(3) 1.0989(3) 0.0191(7) Uani 1 1 d .
C97 C 0.76785(10) 0.0234(3) 0.9545(3) 0.0270(8) Uani 1 1 d .
C108 C 0.96879(10) 0.2584(3) 1.1913(3) 0.0242(7) Uani 1 1 d .
C95 C 0.78520(9) 0.2769(3) 1.0919(3) 0.0208(7) Uani 1 1 d .
F14 F 0.98985(9) -0.0637(2) 0.9753(3) 0.0765(12) Uani 1 1 d .
C93 C 0.78470(9) 0.1255(3) 0.9883(3) 0.0198(7) Uani 1 1 d .
C107 C 0.95932(13) -0.0256(3) 0.9357(4) 0.0461(12) Uani 1 1 d .
C103 C 0.94767(10) 0.0803(3) 0.9757(3) 0.0240(7) Uani 1 1 d .
F3 F 0.79077(8) 0.6332(2) 0.8326(3) 0.0722(11) Uani 1 1 d .
F13 F 0.93135(11) -0.0946(2) 0.9426(4) 0.1062(17) Uani 1 1 d .
F1 F 0.79804(11) 0.6833(3) 0.9819(3) 0.0908(14) Uani 1 1 d .
F7 F 0.77615(9) 0.4415(2) 1.1691(2) 0.0558(8) Uani 1 1 d .
C87 C 0.81550(12) 0.6717(3) 0.8949(4) 0.0409(11) Uani 1 1 d .
F15 F 0.96502(13) -0.0228(3) 0.8394(3) 0.1037(16) Uani 1 1 d .
F6 F 0.95787(8) 0.6945(2) 1.0188(2) 0.0538(8) Uani 1 1 d .
F5 F 0.96333(12) 0.7001(4) 0.8676(3) 0.1069(18) Uani 1 1 d .
C85 C 0.91688(9) 0.5843(3) 0.9292(3) 0.0255(7) Uani 1 1 d .
C88 C 0.95554(11) 0.6320(3) 0.9410(4) 0.0381(9) Uani 1 1 d .
F4A F 0.9798(2) 0.5601(7) 0.9897(10) 0.075(4) Uani 0.46 1 d P
F4B F 0.9826(2) 0.5727(7) 0.9178(9) 0.094(5) Uani 0.54 1 d P
C42 C 0.16090(11) 0.4473(3) 0.8457(3) 0.0385(10) Uani 1 1 d .
H42A H 0.1719 0.5162 0.8409 0.058 Uiso 1 1 calc R
H42B H 0.1731 0.4013 0.7990 0.058 Uiso 1 1 calc R
H42C H 0.1644 0.4207 0.9119 0.058 Uiso 1 1 calc R

loop_
_atom_site_aniso_label
_atom_site_aniso_U_11
_atom_site_aniso_U_22
_atom_site_aniso_U_33
_atom_site_aniso_U_23
_atom_site_aniso_U_13
_atom_site_aniso_U_12
Ni 0.02119(19) 0.01820(19) 0.0174(2) 0.00008(18) 0.00232(18) -0.00010(16)
P2 0.0213(4) 0.0165(4) 0.0180(4) 0.0004(3) 0.0009(3) 0.0008(3)
P1 0.0268(4) 0.0233(4) 0.0192(4) -0.0015(4) -0.0025(3) 0.0076(4)
C71 0.0371(19) 0.0163(16) 0.0193(18) 0.0052(13) 0.0066(15) 0.0045(14)
C752 0.0247(17) 0.0234(17) 0.0233(18) -0.0016(14) 0.0011(14) 0.0040(14)
C751 0.0314(18) 0.0253(18) 0.0144(17) 0.0001(13) 0.0014(14) 0.0008(15)
C30 0.034(2) 0.029(2) 0.036(2) 0.0084(17) -0.0024(17) 0.0068(16)
C60 0.0265(18) 0.0196(18) 0.034(2) -0.0092(14) 0.0032(15) -0.0092(14)
C43 0.046(2) 0.042(3) 0.031(2) 0.0141(19) -0.0009(18) 0.000(2)
C50 0.0220(16) 0.0320(19) 0.033(2) -0.0074(17) 0.0034(15) -0.0054(14)
C63 0.0285(18) 0.037(2) 0.038(2) -0.0083(18) 0.0009(17) -0.0134(16)
C753 0.033(2) 0.028(2) 0.030(2) -0.0010(16) -0.0005(16) -0.0051(16)
C72 0.0254(17) 0.0255(18) 0.0190(17) 0.0038(14) 0.0001(13) -0.0011(14)
C53 0.0278(18) 0.0283(19) 0.031(2) -0.0044(16) 0.0087(15) 0.0020(15)
C2 0.044(2) 0.031(2) 0.023(2) 0.0052(15) 0.0027(17) 0.0050(17)
C62 0.048(3) 0.047(3) 0.036(3) -0.020(2) 0.007(2) -0.020(2)
C74 0.038(2) 0.032(2) 0.031(2) 0.0044(17) 0.0006(17) -0.0128(17)
C40 0.0353(19) 0.0264(18) 0.030(2) 0.0088(16) -0.0034(17) 0.0015(15)
C52 0.038(2) 0.037(2) 0.060(3) -0.021(2) 0.014(2) -0.0099(19)
C754 0.044(2) 0.0203(18) 0.032(2) -0.0008(16) -0.0075(17) 0.0009(17)
C33 0.044(2) 0.041(2) 0.053(3) 0.008(2) -0.013(2) -0.004(2)
C73 0.042(2) 0.033(2) 0.0219(19) 0.0054(16) 0.0005(16) -0.0034(17)
C61 0.042(2) 0.0185(17) 0.055(3) -0.0021(19) 0.013(2) -0.0030(16)
C51 0.025(2) 0.070(3) 0.039(3) 0.002(2) -0.0030(17) 0.002(2)
C41 0.051(3) 0.0224(19) 0.038(2) 0.0023(16) -0.0067(19) 0.0049(18)
C32 0.031(2) 0.039(2) 0.031(2) 0.0034(17) -0.0053(16) 0.0066(18)
C1 0.051(2) 0.034(2) 0.0181(19) -0.0042(16) -0.0042(18) 0.0130(19)
C31 0.036(2) 0.049(2) 0.039(3) 0.012(2) 0.0025(19) 0.0104(18)
C756 0.0279(18) 0.0284(19) 0.0239(19) -0.0048(15) 0.0030(15) 0.0038(15)
C755 0.041(2) 0.033(2) 0.025(2) -0.0090(16) 0.0043(17) 0.0112(18)
F21 0.0285(12) 0.0560(16) 0.0346(14) 0.0019(12) 0.0090(10) 0.0119(11)
F18 0.0376(12) 0.0284(11) 0.0317(12) -0.0009(9) -0.0093(10) -0.0127(10)
F17 0.0427(13) 0.0306(12) 0.0324(13) -0.0030(9) -0.0180(10) 0.0089(10)
F24 0.0304(13) 0.080(2) 0.0454(17) -0.0271(15) -0.0124(12) 0.0176(13)
F16 0.0359(12) 0.0425(14) 0.0228(12) -0.0084(10) 0.0013(9) 0.0027(10)
F12 0.0396(12) 0.0189(10) 0.0612(18) -0.0073(10) 0.0001(11) 0.0008(9)
B 0.0150(15) 0.0140(16) 0.0184(18) -0.0011(12) -0.0035(12) 0.0005(13)
F23 0.0513(16) 0.0400(15) 0.089(2) -0.0099(15) -0.0364(16) -0.0070(13)
C92 0.0200(14) 0.0164(14) 0.0211(15) 0.0009(14) -0.0018(14) 0.0041(11)
C96 0.0202(15) 0.0173(16) 0.0202(17) -0.0011(12) -0.0013(13) -0.0021(13)
C116 0.0151(14) 0.0165(15) 0.0231(18) 0.0004(13) 0.0008(13) 0.0062(12)
F22 0.0410(14) 0.106(2) 0.0227(13) -0.0010(15) -0.0093(11) 0.0116(15)
F11 0.0286(11) 0.0267(12) 0.0592(17) -0.0034(11) 0.0078(11) -0.0110(9)
C86 0.0194(14) 0.0186(15) 0.0190(17) 0.0002(13) -0.0001(13) 0.0018(12)
F9 0.095(2) 0.074(2) 0.0237(14) -0.0049(13) -0.0036(14) 0.0425(18)
C118 0.0270(18) 0.041(2) 0.024(2) -0.0069(16) -0.0051(15) 0.0106(17)
C101 0.0123(13) 0.0170(14) 0.0174(17) 0.0031(11) 0.0016(11) 0.0000(11)
C91 0.0145(13) 0.0157(15) 0.0164(17) 0.0028(11) -0.0004(11) -0.0001(12)
C114 0.0281(17) 0.0238(17) 0.0173(17) -0.0023(13) -0.0018(14) 0.0045(14)
C111 0.0194(15) 0.0109(14) 0.0216(17) 0.0025(12) -0.0004(12) 0.0002(12)
C115 0.0244(17) 0.0162(16) 0.0256(19) -0.0012(13) -0.0028(14) 0.0049(13)
C117 0.032(2) 0.041(2) 0.024(2) 0.0003(17) 0.0061(16) 0.0004(18)
F20 0.0366(14) 0.096(2) 0.0252(13) -0.0114(14) 0.0071(11) 0.0024(14)
C104 0.0224(16) 0.0200(17) 0.030(2) -0.0003(14) -0.0059(14) 0.0014(14)
F8 0.0293(13) 0.082(2) 0.067(2) -0.0411(17) 0.0129(13) -0.0040(13)
F10 0.0686(18) 0.0400(14) 0.0335(14) -0.0027(11) -0.0119(13) -0.0265(13)
C82 0.0199(15) 0.0191(16) 0.0263(18) 0.0032(13) 0.0054(13) -0.0003(13)
C113 0.0242(17) 0.0229(18) 0.0246(19) 0.0002(14) 0.0045(14) 0.0031(14)
C84 0.0345(18) 0.0121(15) 0.039(2) -0.0009(14) 0.0146(16) -0.0029(13)
F19 0.0382(13) 0.0496(16) 0.0621(18) 0.0092(14) 0.0184(13) -0.0102(12)
C112 0.0192(15) 0.0153(15) 0.0235(18) -0.0008(12) -0.0033(13) 0.0012(12)
C102 0.0224(15) 0.0186(15) 0.0222(18) -0.0015(14) -0.0036(14) -0.0016(12)
C98 0.0221(17) 0.035(2) 0.0217(18) -0.0018(15) 0.0056(14) -0.0035(15)
C106 0.0167(14) 0.0145(15) 0.0190(16) 0.0002(12) 0.0040(12) 0.0026(12)
C81 0.0198(15) 0.0174(15) 0.0153(17) -0.0017(11) 0.0031(12) 0.0012(12)
F2 0.0575(17) 0.0215(12) 0.101(3) 0.0138(14) 0.0086(17) 0.0111(12)
C83 0.0275(18) 0.0173(17) 0.033(2) 0.0025(14) 0.0074(14) 0.0034(14)
C94 0.0191(16) 0.0250(18) 0.0231(18) 0.0056(14) -0.0027(13) -0.0058(13)
C105 0.0156(14) 0.0199(16) 0.0216(17) 0.0031(13) 0.0015(13) -0.0039(12)
C97 0.0311(18) 0.0215(17) 0.028(2) -0.0001(14) -0.0006(15) -0.0073(14)
C108 0.0263(17) 0.0228(18) 0.0235(19) 0.0011(14) -0.0030(14) 0.0012(14)
C95 0.0202(16) 0.0247(17) 0.0175(17) 0.0013(13) 0.0004(13) 0.0020(13)
F14 0.084(2) 0.0521(17) 0.093(3) -0.0431(17) -0.0590(19) 0.0529(17)
C93 0.0199(15) 0.0155(15) 0.0238(17) 0.0042(13) -0.0071(13) 0.0018(12)
C107 0.058(3) 0.025(2) 0.055(3) -0.014(2) -0.029(3) 0.0175(19)
C103 0.0249(16) 0.0146(16) 0.032(2) -0.0031(14) -0.0047(15) 0.0033(13)
F3 0.0379(14) 0.0343(14) 0.144(3) 0.0049(19) -0.0237(19) 0.0119(12)
F13 0.091(3) 0.0241(14) 0.203(5) -0.036(2) -0.037(3) 0.0021(16)
F1 0.083(2) 0.094(3) 0.095(3) 0.032(2) 0.055(2) 0.062(2)
F7 0.080(2) 0.0287(13) 0.0590(19) -0.0117(13) 0.0387(16) -0.0026(13)
C87 0.036(2) 0.0201(19) 0.067(3) 0.0028(19) 0.013(2) 0.0108(17)
F15 0.166(4) 0.083(2) 0.062(2) -0.045(2) -0.040(2) 0.087(3)
F6 0.0450(15) 0.068(2) 0.0484(18) -0.0190(14) -0.0065(13) -0.0169(14)
F5 0.103(3) 0.174(5) 0.044(2) 0.007(2) 0.0010(19) -0.105(3)
C85 0.0245(16) 0.0227(16) 0.0294(19) 0.0003(15) 0.0054(16) -0.0072(13)
C88 0.0278(18) 0.036(2) 0.050(3) -0.009(2) 0.006(2) -0.0129(16)
F4A 0.020(4) 0.021(3) 0.185(11) -0.028(6) -0.031(6) 0.003(3)
F4B 0.015(3) 0.059(5) 0.208(12) -0.088(7) 0.028(5) -0.015(3)
C42 0.035(2) 0.038(2) 0.042(3) 0.0099(19) -0.0091(18) -0.0109(18)

loop_
_atom_type_symbol
_atom_type_description
_atom_type_scat_dispersion_real
_atom_type_scat_dispersion_imag
_atom_type_scat_source
C C 0.0033 0.0016 'International Tables Vol C Tables 4.2.6.8 and 6.1.1.4'
H H 0.0000 0.0000 'International Tables Vol C Tables 4.2.6.8 and 6.1.1.4'
B B 0.0013 0.0007 'International Tables Vol C Tables 4.2.6.8 and 6.1.1.4'
F F 0.0171 0.0103 'International Tables Vol C Tables 4.2.6.8 and 6.1.1.4'
P P 0.1023 0.0942 'International Tables Vol C Tables 4.2.6.8 and 6.1.1.4'
Ni Ni 0.3393 1.1124 'International Tables Vol C Tables 4.2.6.8 and 6.1.1.4'

loop_
_geom_angle_atom_site_label_1
_geom_angle_atom_site_label_2
_geom_angle_atom_site_label_3
_geom_angle
C71 Ni P2 89.90(11)
C71 Ni P1 166.52(12)
P2 Ni P1 91.74(4)
C71 Ni C751 66.19(14)
P2 Ni C751 154.22(9)
P1 Ni C751 113.78(9)
C2 P2 C50 100.86(19)
C2 P2 C60 105.61(19)
C50 P2 C60 110.52(16)
C2 P2 Ni 104.52(13)
C50 P2 Ni 114.80(13)
C60 P2 Ni 118.29(12)
C1 P1 C30 103.1(2)
C1 P1 C40 105.0(2)
C30 P1 C40 110.43(17)
C1 P1 Ni 100.70(13)
C30 P1 Ni 114.63(13)
C40 P1 Ni 120.39(12)
C72 C71 Ni 96.3(2)
C751 C752 C753 121.0(3)
C752 C751 C756 117.5(3)
C752 C751 C72 120.6(3)
C756 C751 C72 121.6(3)
C752 C751 Ni 75.8(2)
C756 C751 Ni 124.1(3)
C72 C751 Ni 77.01(19)
C33 C30 C31 104.7(4)
C33 C30 C32 108.3(3)
C31 C30 C32 109.4(3)
C33 C30 P1 109.9(3)
C31 C30 P1 110.3(3)
C32 C30 P1 113.8(3)
C61 C60 C62 108.3(4)
C61 C60 C63 108.1(3)
C62 C60 C63 108.3(3)
C61 C60 P2 112.9(3)
C62 C60 P2 111.7(3)
C63 C60 P2 107.4(3)
C53 C50 C52 109.8(3)
C53 C50 C51 108.2(3)
C52 C50 C51 105.3(4)
C53 C50 P2 111.5(3)
C52 C50 P2 108.8(3)
C51 C50 P2 113.1(3)
C754 C753 C752 120.1(4)
C71 C72 C751 107.2(3)
C71 C72 C74 110.1(3)
C751 C72 C74 112.3(3)
C71 C72 C73 109.5(3)
C751 C72 C73 108.8(3)
C74 C72 C73 108.9(3)
C1 C2 P2 111.4(3)
C42 C40 C41 107.7(4)
C42 C40 C43 107.4(3)
C41 C40 C43 110.0(3)
C42 C40 P1 108.0(3)
C41 C40 P1 110.7(3)
C43 C40 P1 112.9(3)
C755 C754 C753 119.4(4)
C2 C1 P1 110.9(3)
C755 C756 C751 120.6(4)
C756 C755 C754 121.4(4)
C91 B C101 104.8(3)
C91 B C111 112.0(3)
C101 B C111 111.1(3)
C91 B C81 111.8(3)
C101 B C81 112.3(3)
C111 B C81 104.8(3)
C93 C92 C91 122.4(3)
C95 C96 C91 122.3(3)
C115 C116 C111 123.2(3)
C85 C86 C81 121.7(3)
F24 C118 F22 106.7(3)
F24 C118 F23 106.1(3)
F22 C118 F23 106.6(3)
F24 C118 C115 112.6(3)
F22 C118 C115 112.7(3)
F23 C118 C115 111.7(3)
C102 C101 C106 115.3(3)
C102 C101 B 122.5(3)
C106 C101 B 122.0(3)
C92 C91 C96 115.5(3)
C92 C91 B 121.9(3)
C96 C91 B 122.4(3)
C113 C114 C115 118.8(3)
C116 C111 C112 114.3(3)
C116 C111 B 124.5(3)
C112 C111 B 121.0(3)
C116 C115 C114 120.1(3)
C116 C115 C118 120.1(3)
C114 C115 C118 119.7(3)
F20 C117 F21 107.4(3)
F20 C117 F19 106.9(3)
F21 C117 F19 105.9(3)
F20 C117 C113 113.4(3)
F21 C117 C113 112.2(3)
F19 C117 C113 110.6(3)
C103 C104 C105 117.7(3)
C81 C82 C83 122.6(3)
C114 C113 C112 120.1(3)
C114 C113 C117 120.7(3)
C112 C113 C117 119.3(3)
C85 C84 C83 117.9(3)
C113 C112 C111 123.5(3)
C103 C102 C101 122.5(3)
F9 C98 F8 107.1(3)
F9 C98 F7 105.6(3)
F8 C98 F7 105.1(3)
F9 C98 C95 112.5(3)
F8 C98 C95 113.2(3)
F7 C98 C95 112.8(3)
C105 C106 C101 122.3(3)
C82 C81 C86 115.6(3)
C82 C81 B 121.5(3)
C86 C81 B 122.6(3)
C84 C83 C82 120.7(3)
C84 C83 C87 120.1(3)
C82 C83 C87 119.3(3)
C93 C94 C95 117.7(3)
C104 C105 C106 121.0(3)
C104 C105 C108 120.6(3)
C106 C105 C108 118.4(3)
F12 C97 F10 107.1(3)
F12 C97 F11 106.6(3)
F10 C97 F11 105.8(3)
F12 C97 C93 112.5(3)
F10 C97 C93 111.6(3)
F11 C97 C93 112.7(3)
F18 C108 F17 107.0(3)
F18 C108 F16 106.1(3)
F17 C108 F16 105.9(3)
F18 C108 C105 112.1(3)
F17 C108 C105 112.6(3)
F16 C108 C105 112.7(3)
C96 C95 C94 120.7(3)
C96 C95 C98 119.9(3)
C94 C95 C98 119.4(3)
C94 C93 C92 121.3(3)
C94 C93 C97 120.6(3)
C92 C93 C97 118.0(3)
F14 C107 F15 106.9(4)
F14 C107 F13 109.8(4)
F15 C107 F13 101.6(4)
F14 C107 C103 114.4(4)
F15 C107 C103 111.7(4)
F13 C107 C103 111.5(4)
C104 C103 C102 121.3(3)
C104 C103 C107 119.3(3)
C102 C103 C107 119.5(3)
F3 C87 F2 105.8(4)
F3 C87 F1 107.4(4)
F2 C87 F1 107.2(4)
F3 C87 C83 113.2(3)
F2 C87 C83 112.6(3)
F1 C87 C83 110.3(4)
C84 C85 C86 121.4(3)
C84 C85 C88 119.0(3)
C86 C85 C88 119.6(3)
F4B C88 F6 121.0(6)
F4B C88 F5 93.0(7)
F6 C88 F5 100.4(3)
F4B C88 F4A 42.9(6)
F6 C88 F4A 89.2(5)
F5 C88 F4A 129.6(6)
F4B C88 C85 114.7(5)
F6 C88 C85 112.7(3)
F5 C88 C85 111.7(4)
F4A C88 C85 109.5(5)
F4B F4A C88 59.9(9)
F4A F4B C88 77.2(8)

loop_
_geom_bond_atom_site_label_1
_geom_bond_atom_site_label_2
_geom_bond_distance
Ni C71 1.955(3)
Ni P2 2.1536(10)
Ni P1 2.3161(10)
Ni C751 2.479(4)
P2 C2 1.849(4)
P2 C50 1.895(4)
P2 C60 1.901(4)
P1 C1 1.853(4)
P1 C30 1.882(4)
P1 C40 1.887(4)
C71 C72 1.523(5)
C752 C751 1.399(5)
C752 C753 1.399(5)
C751 C756 1.408(5)
C751 C72 1.534(5)
C30 C33 1.524(6)
C30 C31 1.525(6)
C30 C32 1.539(5)
C60 C61 1.520(6)
C60 C62 1.527(6)
C60 C63 1.532(5)
C43 C40 1.548(6)
C50 C53 1.521(5)
C50 C52 1.527(5)
C50 C51 1.543(6)
C753 C754 1.378(6)
C72 C74 1.535(5)
C72 C73 1.549(5)
C2 C1 1.498(6)
C40 C42 1.517(5)
C40 C41 1.524(6)
C754 C755 1.377(6)
C756 C755 1.375(5)
F21 C117 1.330(5)
F18 C108 1.338(4)
F17 C108 1.344(4)
F24 C118 1.322(4)
F16 C108 1.346(4)
F12 C97 1.320(4)
B C91 1.634(5)
B C101 1.635(4)
B C111 1.637(5)
B C81 1.645(5)
F23 C118 1.330(5)
C92 C93 1.386(5)
C92 C91 1.395(4)
C96 C95 1.381(5)
C96 C91 1.408(5)
C116 C115 1.386(5)
C116 C111 1.400(5)
F22 C118 1.323(5)
F11 C97 1.343(4)
C86 C85 1.389(5)
C86 C81 1.403(4)
F9 C98 1.317(5)
C118 C115 1.495(5)
C101 C102 1.399(4)
C101 C106 1.400(5)
C114 C113 1.380(5)
C114 C115 1.388(5)
C111 C112 1.406(5)
C117 F20 1.326(5)
C117 F19 1.343(5)
C117 C113 1.493(5)
C104 C103 1.382(5)
C104 C105 1.384(5)
F8 C98 1.317(4)
F10 C97 1.343(4)
C82 C81 1.390(4)
C82 C83 1.390(5)
C113 C112 1.384(5)
C84 C85 1.377(5)
C84 C83 1.382(5)
C102 C103 1.383(5)
C98 F7 1.322(5)
C98 C95 1.507(5)
C106 C105 1.393(4)
F2 C87 1.320(5)
C83 C87 1.513(5)
C94 C93 1.378(5)
C94 C95 1.400(5)
C105 C108 1.495(5)
C97 C93 1.499(5)
F14 C107 1.292(5)
C107 F15 1.309(7)
C107 F13 1.321(6)
C107 C103 1.508(5)
F3 C87 1.303(6)
F1 C87 1.328(6)
F6 C88 1.316(5)
F5 C88 1.341(6)
C85 C88 1.496(5)
C88 F4B 1.252(8)
C88 F4A 1.411(10)
F4A F4B 0.984(14)

loop_
_geom_torsion_atom_site_label_1
_geom_torsion_atom_site_label_2
_geom_torsion_atom_site_label_3
_geom_torsion_atom_site_label_4
_geom_torsion
C71 Ni P2 C2 177.99(19)
P1 Ni P2 C2 11.38(15)
C751 Ni P2 C2 -160.7(2)
C71 Ni P2 C50 -72.49(18)
P1 Ni P2 C50 120.89(14)
C751 Ni P2 C50 -51.2(3)
C71 Ni P2 C60 60.92(18)
P1 Ni P2 C60 -105.70(15)
C751 Ni P2 C60 82.2(3)
C71 Ni P1 C1 -85.8(5)
P2 Ni P1 C1 11.07(16)
C751 Ni P1 C1 -172.69(18)
C71 Ni P1 C30 24.1(5)
P2 Ni P1 C30 120.96(15)
C751 Ni P1 C30 -62.80(18)
C71 Ni P1 C40 159.7(5)
P2 Ni P1 C40 -103.47(15)
C751 Ni P1 C40 72.76(18)
P2 Ni C71 C72 -167.3(2)
P1 Ni C71 C72 -70.2(6)
C751 Ni C71 C72 22.6(2)
C753 C752 C751 C756 1.0(5)
C753 C752 C751 C72 -172.4(4)
C753 C752 C751 Ni 122.4(4)
C71 Ni C751 C752 103.7(2)
P2 Ni C751 C752 80.3(3)
P1 Ni C751 C752 -91.0(2)
C71 Ni C751 C756 -142.5(4)
P2 Ni C751 C756 -165.9(2)
P1 Ni C751 C756 22.7(3)
C71 Ni C751 C72 -22.9(2)
P2 Ni C751 C72 -46.4(3)
P1 Ni C751 C72 142.31(17)
C1 P1 C30 C33 54.5(3)
C40 P1 C30 C33 166.2(3)
Ni P1 C30 C33 -53.9(3)
C1 P1 C30 C31 169.5(3)
C40 P1 C30 C31 -78.8(3)
Ni P1 C30 C31 61.1(3)
C1 P1 C30 C32 -67.1(3)
C40 P1 C30 C32 44.6(4)
Ni P1 C30 C32 -175.5(2)
C2 P2 C60 C61 149.9(3)
C50 P2 C60 C61 41.6(3)
Ni P2 C60 C61 -93.7(3)
C2 P2 C60 C62 27.5(3)
C50 P2 C60 C62 -80.7(3)
Ni P2 C60 C62 144.0(3)
C2 P2 C60 C63 -91.0(3)
C50 P2 C60 C63 160.7(3)
Ni P2 C60 C63 25.5(3)
C2 P2 C50 C53 -61.7(3)
C60 P2 C50 C53 49.6(3)
Ni P2 C50 C53 -173.5(2)
C2 P2 C50 C52 59.5(3)
C60 P2 C50 C52 170.8(3)
Ni P2 C50 C52 -52.3(3)
C2 P2 C50 C51 176.0(3)
C60 P2 C50 C51 -72.6(3)
Ni P2 C50 C51 64.3(3)
C751 C752 C753 C754 0.4(6)
Ni C71 C72 C751 -36.6(3)
Ni C71 C72 C74 85.9(3)
Ni C71 C72 C73 -154.5(3)
C752 C751 C72 C71 -36.0(4)
C756 C751 C72 C71 150.9(3)
Ni C751 C72 C71 28.6(2)
C752 C751 C72 C74 -157.0(3)
C756 C751 C72 C74 29.8(5)
Ni C751 C72 C74 -92.4(3)
C752 C751 C72 C73 82.4(4)
C756 C751 C72 C73 -90.8(4)
Ni C751 C72 C73 147.0(3)
C50 P2 C2 C1 -158.4(3)
C60 P2 C2 C1 86.5(3)
Ni P2 C2 C1 -39.0(3)
C1 P1 C40 C42 -85.5(3)
C30 P1 C40 C42 164.0(3)
Ni P1 C40 C42 26.8(3)
C1 P1 C40 C41 156.8(3)
C30 P1 C40 C41 46.3(3)
Ni P1 C40 C41 -90.9(3)
C1 P1 C40 C43 33.0(3)
C30 P1 C40 C43 -77.5(3)
Ni P1 C40 C43 145.3(2)
C752 C753 C754 C755 -1.9(6)
P2 C2 C1 P1 51.7(4)
C30 P1 C1 C2 -156.5(3)
C40 P1 C1 C2 87.8(3)
Ni P1 C1 C2 -37.9(3)
C752 C751 C756 C755 -1.0(6)
C72 C751 C756 C755 172.4(4)
Ni C751 C756 C755 -92.0(4)
C751 C756 C755 C754 -0.5(6)
C753 C754 C755 C756 1.9(6)
C91 B C101 C102 90.0(3)
C111 B C101 C102 -31.2(4)
C81 B C101 C102 -148.3(3)
C91 B C101 C106 -83.6(3)
C111 B C101 C106 155.2(3)
C81 B C101 C106 38.1(4)
C93 C92 C91 C96 2.9(5)
C93 C92 C91 B 178.3(3)
C95 C96 C91 C92 -2.7(5)
C95 C96 C91 B -178.1(3)
C101 B C91 C92 -79.3(4)
C111 B C91 C92 41.3(4)
C81 B C91 C92 158.7(3)
C101 B C91 C96 95.8(3)
C111 B C91 C96 -143.6(3)
C81 B C91 C96 -26.2(4)
C115 C116 C111 C112 1.0(5)
C115 C116 C111 B 176.2(3)
C91 B C111 C116 25.1(4)
C101 B C111 C116 142.0(3)
C81 B C111 C116 -96.4(3)
C91 B C111 C112 -160.0(3)
C101 B C111 C112 -43.1(4)
C81 B C111 C112 78.5(3)
C111 C116 C115 C114 -0.6(5)
C111 C116 C115 C118 175.6(3)
C113 C114 C115 C116 -0.7(5)
C113 C114 C115 C118 -176.9(3)
F24 C118 C115 C116 36.4(5)
F22 C118 C115 C116 157.2(3)
F23 C118 C115 C116 -82.9(4)
F24 C118 C115 C114 -147.4(4)
F22 C118 C115 C114 -26.7(5)
F23 C118 C115 C114 93.3(4)
C115 C114 C113 C112 1.5(5)
C115 C114 C113 C117 -177.7(3)
F20 C117 C113 C114 -13.7(6)
F21 C117 C113 C114 -135.7(4)
F19 C117 C113 C114 106.3(4)
F20 C117 C113 C112 167.1(4)
F21 C117 C113 C112 45.2(5)
F19 C117 C113 C112 -72.9(5)
C114 C113 C112 C111 -1.0(5)
C117 C113 C112 C111 178.2(3)
C116 C111 C112 C113 -0.3(5)
B C111 C112 C113 -175.6(3)
C106 C101 C102 C103 -1.9(5)
B C101 C102 C103 -175.9(3)
C102 C101 C106 C105 2.9(4)
B C101 C106 C105 177.0(3)
C83 C82 C81 C86 -3.1(5)
C83 C82 C81 B -176.9(3)
C85 C86 C81 C82 3.7(5)
C85 C86 C81 B 177.4(3)
C91 B C81 C82 -42.0(4)
C101 B C81 C82 -159.6(3)
C111 B C81 C82 79.6(4)
C91 B C81 C86 144.6(3)
C101 B C81 C86 27.0(4)
C111 B C81 C86 -93.8(3)
C85 C84 C83 C82 0.6(6)
C85 C84 C83 C87 -179.3(4)
C81 C82 C83 C84 1.0(6)
C81 C82 C83 C87 -179.0(4)
C103 C104 C105 C106 0.1(5)
C103 C104 C105 C108 -179.0(3)
C101 C106 C105 C104 -2.2(5)
C101 C106 C105 C108 177.0(3)
C104 C105 C108 F18 111.6(4)
C106 C105 C108 F18 -67.6(4)
C104 C105 C108 F17 -9.1(5)
C106 C105 C108 F17 171.7(3)
C104 C105 C108 F16 -128.8(3)
C106 C105 C108 F16 52.0(4)
C91 C96 C95 C94 1.1(5)
C91 C96 C95 C98 -179.3(3)
C93 C94 C95 C96 0.6(5)
C93 C94 C95 C98 -179.1(3)
F9 C98 C95 C96 -93.3(4)
F8 C98 C95 C96 145.2(4)
F7 C98 C95 C96 26.0(5)
F9 C98 C95 C94 86.3(4)
F8 C98 C95 C94 -35.2(5)
F7 C98 C95 C94 -154.4(3)
C95 C94 C93 C92 -0.4(5)
C95 C94 C93 C97 -179.3(3)
C91 C92 C93 C94 -1.4(5)
C91 C92 C93 C97 177.5(3)
F12 C97 C93 C94 -118.0(4)
F10 C97 C93 C94 121.5(4)
F11 C97 C93 C94 2.5(5)
F12 C97 C93 C92 63.0(4)
F10 C97 C93 C92 -57.5(4)
F11 C97 C93 C92 -176.5(3)
C105 C104 C103 C102 0.9(5)
C105 C104 C103 C107 -177.4(4)
C101 C102 C103 C104 0.0(6)
C101 C102 C103 C107 178.3(4)
F14 C107 C103 C104 -13.7(7)
F15 C107 C103 C104 -135.3(4)
F13 C107 C103 C104 111.7(5)
F14 C107 C103 C102 167.9(4)
F15 C107 C103 C102 46.3(6)
F13 C107 C103 C102 -66.6(6)
C84 C83 C87 F3 143.8(4)
C82 C83 C87 F3 -36.1(6)
C84 C83 C87 F2 23.8(6)
C82 C83 C87 F2 -156.1(4)
C84 C83 C87 F1 -95.8(5)
C82 C83 C87 F1 84.3(5)
C83 C84 C85 C86 0.0(6)
C83 C84 C85 C88 178.5(4)
C81 C86 C85 C84 -2.3(6)
C81 C86 C85 C88 179.2(4)
C84 C85 C88 F4B -158.4(8)
C86 C85 C88 F4B 20.1(9)
C84 C85 C88 F6 57.9(6)
C86 C85 C88 F6 -123.6(4)
C84 C85 C88 F5 -54.2(6)
C86 C85 C88 F5 124.3(5)
C84 C85 C88 F4A 155.4(6)
C86 C85 C88 F4A -26.0(7)
F6 C88 F4A F4B -140.5(8)
F5 C88 F4A F4B -37.7(11)
C85 C88 F4A F4B 105.7(9)
F6 C88 F4B F4A 47.9(10)
F5 C88 F4B F4A 151.9(8)
C85 C88 F4B F4A -92.5(9)
